data_7211729
loop_
_publ_author_name
'Ling, Irene'
'Alias, Yatimah'
'Sobolev, Alexandre N.'
'Raston, Colin L.'

_publ_section_title
;
 Calixarene C8-imidazolium interplay as a design strategy for penetrating
 organic bi-layers
;
_journal_issue 2
_journal_name_full CrystEngComm
_journal_page_first 573
_journal_paper_doi 10.1039/b913826a
_journal_volume 12
_journal_year 2010
_chemical_formula_moiety 'C28 H19 O16 S4, C25 H22 O P, C12 H23 N2, Gd H18 O9, 6(H2 O)'
_chemical_formula_sum 'C65 H94 Gd N2 O32 P S4'
_chemical_formula_weight 1731.88
_chemical_name_systematic
;
?
;
_space_group_IT_number 2
_symmetry_cell_setting triclinic
_symmetry_Int_Tables_number 2
_symmetry_space_group_name_Hall '-P 1'
_symmetry_space_group_name_H-M 'P -1'
_atom_sites_solution_hydrogens geom
_atom_sites_solution_primary direct
_atom_sites_solution_secondary difmap
_audit_creation_method SHELXL-97
_cell_angle_alpha 99.588(1)
_cell_angle_beta 104.357(1)
_cell_angle_gamma 106.150(1)
_cell_formula_units_Z 2
_cell_length_a 14.3621(2)
_cell_length_b 14.4461(2)
_cell_length_c 19.9814(3)
_cell_measurement_reflns_used 41582
_cell_measurement_temperature 100(2)
_cell_measurement_theta_max 32.25
_cell_measurement_theta_min 2.69
_cell_volume 3732.08(10)
_computing_cell_refinement
;
CrysAlis RED, Oxford Diffraction Ltd.,
Version 1.171.32.29 (release 10-06-2008 CrysAlis171 .NET)
(compiled Jun 10 2008,16:49:55)
;
_computing_data_collection
;
CrysAlis RED, Oxford Diffraction Ltd.,
Version 1.171.32.29 (release 10-06-2008 CrysAlis171 .NET)
(compiled Jun 10 2008,16:49:55)
;
_computing_data_reduction
;
CrysAlis RED, Oxford Diffraction Ltd.,
Version 1.171.32.29 (release 10-06-2008 CrysAlis171 .NET)
(compiled Jun 10 2008,16:49:55)
;
_computing_molecular_graphics 'X-Seed 2.0 (Barbour, 2001)'
_computing_publication_material 'SHELXL-97 (Sheldrick, 2008)'
_computing_structure_refinement 'SHELXL-97 (Sheldrick, 2008)'
_computing_structure_solution 'SHELXS-97 (Sheldrick, 2008)'
_diffrn_ambient_temperature 100(2)
_diffrn_detector_area_resol_mean 16.0009
_diffrn_measured_fraction_theta_full 0.997
_diffrn_measured_fraction_theta_max 0.920
_diffrn_measurement_device_type 'Oxford Diffraction Xcalibur-S, Sapphire CCD'
_diffrn_measurement_method '\w scans'
_diffrn_radiation_monochromator graphite
_diffrn_radiation_source 'Enhance (Mo) X-ray Source'
_diffrn_radiation_type MoK\a
_diffrn_radiation_wavelength 0.71073
_diffrn_reflns_av_R_equivalents 0.0355
_diffrn_reflns_av_sigmaI/netI 0.0495
_diffrn_reflns_limit_h_max 21
_diffrn_reflns_limit_h_min -21
_diffrn_reflns_limit_k_max 21
_diffrn_reflns_limit_k_min -21
_diffrn_reflns_limit_l_max 30
_diffrn_reflns_limit_l_min -29
_diffrn_reflns_number 92489
_diffrn_reflns_theta_full 30.00
_diffrn_reflns_theta_max 32.34
_diffrn_reflns_theta_min 2.69
_exptl_absorpt_coefficient_mu 1.111
_exptl_absorpt_correction_T_max 1.0000
_exptl_absorpt_correction_T_min 0.9582
_exptl_absorpt_correction_type multi-scan
_exptl_absorpt_process_details
;
CrysAlis RED, Oxford Diffraction Ltd.,
Version 1.171.32.29 (release 10-06-2008 CrysAlis171 .NET)
(compiled Jun 10 2008,16:49:55)
Empirical absorption correction using spherical harmonics,
implemented in SCALE3 ABSPACK scaling algorithm.
;
_exptl_crystal_colour colorless
_exptl_crystal_density_diffrn 1.541
_exptl_crystal_density_meas ?
_exptl_crystal_description prism
_exptl_crystal_F_000 1794
_exptl_crystal_size_max 0.51
_exptl_crystal_size_mid 0.24
_exptl_crystal_size_min 0.12
_refine_diff_density_max 3.821
_refine_diff_density_min -2.372
_refine_diff_density_rms 0.182
_refine_ls_extinction_method none
_refine_ls_goodness_of_fit_ref 1.008
_refine_ls_hydrogen_treatment constr
_refine_ls_matrix_type full
_refine_ls_number_parameters 943
_refine_ls_number_reflns 24538
_refine_ls_number_restraints 7
_refine_ls_restrained_S_all 1.009
_refine_ls_R_factor_all 0.0896
_refine_ls_R_factor_gt 0.0698
_refine_ls_shift/su_max 0.002
_refine_ls_shift/su_mean 0.000
_refine_ls_structure_factor_coef Fsqd
_refine_ls_weighting_details 'calc w=1/[\s^2^(Fo^2^)+(0.1500P)^2^+2.0000P] where P=(Fo^2^+2Fc^2^)/3'
_refine_ls_weighting_scheme calc
_refine_ls_wR_factor_gt 0.1970
_refine_ls_wR_factor_ref 0.2089
_reflns_number_gt 18807
_reflns_number_total 24538
_reflns_threshold_expression >2sigma(I)
_cod_data_source_file b913826a.txt
_cod_data_source_block 180608h1
_cod_depositor_comments
;
The following automatic conversions were performed:

'_exptl_crystal_density_meas' value 'not measured' was changed to '?'
- the value is perceived as not measured.

Automatic conversion script
Id: cif_fix_values 3008 2015-01-20 13:52:24Z robertas 
;
_cod_original_cell_volume 3732.08(9)
_cod_database_code 7211729

loop_
_symmetry_equiv_pos_as_xyz
'x, y, z'
'-x, -y, -z'

loop_
_atom_site_label
_atom_site_type_symbol
_atom_site_fract_x
_atom_site_fract_y
_atom_site_fract_z
_atom_site_U_iso_or_equiv
_atom_site_adp_type
_atom_site_occupancy
_atom_site_symmetry_multiplicity
_atom_site_calc_flag
_atom_site_refinement_flags
_atom_site_disorder_assembly
_atom_site_disorder_group
Gd1 Gd 0.229139(14) -0.511638(14) 0.027192(10) 0.02207(7) Uani 1 1 d . . .
O01W O 0.2303(3) -0.3457(2) 0.0856(2) 0.0371(7) Uani 1 1 d . . .
H01A H 0.2772 -0.2899 0.0953 0.056 Uiso 1 1 d . . .
H01B H 0.1961 -0.3421 0.1145 0.056 Uiso 1 1 d . . .
O02W O 0.0764(3) -0.4869(3) -0.0384(2) 0.0374(7) Uani 1 1 d . . .
H02A H 0.0760 -0.4298 -0.0435 0.056 Uiso 1 1 d . . .
H02B H 0.0282 -0.5307 -0.0725 0.056 Uiso 1 1 d . . .
O03W O 0.1516(2) -0.5218(2) 0.12129(15) 0.0237(5) Uani 1 1 d . . .
H03A H 0.1361 -0.4725 0.1388 0.036 Uiso 1 1 d . . .
H03B H 0.1296 -0.5694 0.1394 0.036 Uiso 1 1 d . . .
O04W O 0.3887(3) -0.4270(3) 0.1209(3) 0.0622(14) Uani 1 1 d . . .
H04A H 0.4231 -0.3669 0.1250 0.093 Uiso 1 1 d . . .
H04B H 0.4294 -0.4564 0.1378 0.093 Uiso 1 1 d . . .
O05W O 0.2941(3) -0.3871(3) -0.0307(2) 0.0398(8) Uani 1 1 d . . .
H05A H 0.3115 -0.3989 -0.0681 0.060 Uiso 1 1 d . . .
H05B H 0.2848 -0.3311 -0.0266 0.060 Uiso 1 1 d . . .
O06W O 0.2126(9) -0.6018(5) -0.0877(5) 0.170(5) Uani 1 1 d . . .
H06A H 0.1541 -0.6464 -0.1051 0.255 Uiso 1 1 d . . .
H06B H 0.2549 -0.6219 -0.1040 0.255 Uiso 1 1 d . . .
O07W O 0.3827(5) -0.5363(6) -0.0018(3) 0.096(2) Uani 1 1 d . . .
H07A H 0.3735 -0.5716 -0.0429 0.144 Uiso 1 1 d . . .
H07B H 0.4329 -0.4832 0.0075 0.144 Uiso 1 1 d . . .
O08W O 0.2810(2) -0.6323(2) 0.0836(2) 0.0386(8) Uani 1 1 d . . .
H08A H 0.3388 -0.6399 0.0891 0.058 Uiso 1 1 d . . .
H08B H 0.2425 -0.6806 0.0937 0.058 Uiso 1 1 d . . .
O09W O 0.0834(2) -0.6663(2) -0.00859(17) 0.0353(7) Uani 1 1 d . . .
H09A H 0.0537 -0.6949 -0.0527 0.053 Uiso 1 1 d . . .
H09B H 0.0384 -0.6724 0.0126 0.053 Uiso 1 1 d . . .
O10W O 0.0692(3) -0.3118(3) -0.0593(2) 0.0419(8) Uani 1 1 d . . .
H10A H 0.0276 -0.3070 -0.0960 0.063 Uiso 1 1 d . . .
H10B H 0.1285 -0.2737 -0.0550 0.063 Uiso 1 1 d . . .
O11W O 0.2657(3) -0.2028(3) -0.0278(2) 0.0440(8) Uani 1 1 d . . .
H11A H 0.3069 -0.1910 0.0138 0.066 Uiso 1 1 d . . .
H11B H 0.2991 -0.1745 -0.0527 0.066 Uiso 1 1 d . . .
O12W O 0.6383(5) 0.1181(4) 0.1104(3) 0.0775(17) Uani 1 1 d . . .
H12A H 0.6183 0.0565 0.1095 0.116 Uiso 1 1 d . . .
H12B H 0.5870 0.1329 0.0901 0.116 Uiso 1 1 d . . .
O13W O 0.4705(6) 0.1497(4) 0.0455(3) 0.0861(18) Uani 1 1 d . . .
H13A H 0.4685 0.2079 0.0594 0.129 Uiso 1 1 d . . .
H13B H 0.4613 0.1365 0.0008 0.129 Uiso 1 1 d . . .
O14W O 0.6519(7) 0.6511(7) 0.1350(5) 0.118(3) Uani 1 1 d . . .
H14A H 0.6225 0.6005 0.1478 0.178 Uiso 1 1 d . . .
H14B H 0.6184 0.6912 0.1345 0.178 Uiso 1 1 d . . .
O15W O 0.4430(8) 0.3522(9) -0.0334(5) 0.152(4) Uani 1 1 d . . .
H15A H 0.4539 0.3376 0.0066 0.229 Uiso 1 1 d . . .
H15B H 0.4573 0.3113 -0.0616 0.229 Uiso 1 1 d . . .
O1 O 0.5458(3) 0.0867(2) 0.41984(17) 0.0308(6) Uani 1 1 d . . .
H01 H 0.5502 0.1450 0.4169 0.046 Uiso 0.50 1 calc PR . .
C11 C 0.5468(3) 0.0347(3) 0.3594(2) 0.0263(8) Uani 1 1 d . . .
C12 C 0.5989(3) 0.0793(3) 0.3153(2) 0.0256(8) Uani 1 1 d . . .
C13 C 0.5878(3) 0.0224(3) 0.2484(2) 0.0278(8) Uani 1 1 d . . .
H13 H 0.6212 0.0527 0.2182 0.033 Uiso 1 1 calc R . .
C14 C 0.5288(3) -0.0774(3) 0.2254(2) 0.0275(8) Uani 1 1 d . . .
C15 C 0.4822(3) -0.1238(3) 0.2703(2) 0.0278(8) Uani 1 1 d . . .
H15 H 0.4449 -0.1931 0.2554 0.033 Uiso 1 1 calc R . .
C16 C 0.4905(3) -0.0689(3) 0.3365(2) 0.0263(8) Uani 1 1 d . . .
S1 S 0.49869(9) -0.14777(9) 0.13770(6) 0.0333(2) Uani 1 1 d . . .
O11 O 0.5587(3) -0.0875(3) 0.1026(2) 0.0470(9) Uani 1 1 d . . .
O12 O 0.5212(3) -0.2402(3) 0.1419(2) 0.0444(9) Uani 1 1 d . . .
O13 O 0.3894(3) -0.1713(3) 0.1064(2) 0.0424(8) Uani 1 1 d . . .
C01 C 0.6634(3) 0.1885(3) 0.3376(2) 0.0275(8) Uani 1 1 d . . .
H011 H 0.6950 0.2084 0.3901 0.033 Uiso 1 1 calc R . .
H012 H 0.7191 0.1974 0.3159 0.033 Uiso 1 1 calc R . .
O2 O 0.5447(3) 0.2570(2) 0.41862(16) 0.0319(7) Uani 1 1 d . . .
H02 H 0.4886 0.2542 0.4252 0.048 Uiso 0.50 1 calc PR . .
C21 C 0.5483(3) 0.2873(3) 0.3591(2) 0.0232(7) Uani 1 1 d . . .
C22 C 0.4963(3) 0.3528(3) 0.3414(2) 0.0234(7) Uani 1 1 d . . .
C23 C 0.5009(3) 0.3888(3) 0.2815(2) 0.0250(7) Uani 1 1 d . . .
H23 H 0.4670 0.4346 0.2698 0.030 Uiso 1 1 calc R . .
C24 C 0.5546(3) 0.3579(3) 0.2393(2) 0.0237(7) Uani 1 1 d . . .
C25 C 0.6064(3) 0.2918(3) 0.2559(2) 0.0249(7) Uani 1 1 d . . .
H25 H 0.6423 0.2706 0.2257 0.030 Uiso 1 1 calc R . .
C26 C 0.6051(3) 0.2570(3) 0.3168(2) 0.0235(7) Uani 1 1 d . . .
S2 S 0.55392(9) 0.40310(11) 0.16265(7) 0.0371(3) Uani 1 1 d . . .
O21 O 0.5398(3) 0.5023(3) 0.1790(3) 0.0508(10) Uani 1 1 d . . .
O22 O 0.6523(3) 0.4120(3) 0.1518(2) 0.0367(7) Uani 1 1 d . . .
O23 O 0.4667(3) 0.3360(4) 0.1040(2) 0.0515(10) Uani 1 1 d . . .
C02 C 0.4267(3) 0.3759(3) 0.3835(2) 0.0253(7) Uani 1 1 d . . .
H021 H 0.4548 0.3762 0.4341 0.030 Uiso 1 1 calc R . .
H022 H 0.4211 0.4423 0.3817 0.030 Uiso 1 1 calc R . .
O3 O 0.3439(3) 0.2249(2) 0.45000(17) 0.0340(7) Uani 1 1 d . . .
H03 H 0.3561 0.1715 0.4511 0.051 Uiso 1 1 calc R . .
C31 C 0.2880(3) 0.2190(3) 0.3818(2) 0.0255(8) Uani 1 1 d . . .
C32 C 0.1971(3) 0.1400(3) 0.3460(2) 0.0239(7) Uani 1 1 d . . .
C33 C 0.1385(3) 0.1395(3) 0.2786(2) 0.0254(7) Uani 1 1 d . . .
H33 H 0.0765 0.0863 0.2539 0.030 Uiso 1 1 calc R . .
C34 C 0.1710(3) 0.2172(3) 0.2477(2) 0.0260(8) Uani 1 1 d . . .
C35 C 0.2625(3) 0.2942(3) 0.2834(2) 0.0257(8) Uani 1 1 d . . .
H35 H 0.2843 0.3466 0.2617 0.031 Uiso 1 1 calc R . .
C36 C 0.3228(3) 0.2962(3) 0.3501(2) 0.0237(7) Uani 1 1 d . . .
S3 S 0.10125(9) 0.22008(8) 0.16268(6) 0.0324(2) Uani 1 1 d . . .
O31 O 0.0050(3) 0.1384(3) 0.1401(2) 0.0512(11) Uani 1 1 d . . .
O32 O 0.0880(3) 0.3179(3) 0.1723(2) 0.0364(7) Uani 1 1 d . . .
O33 O 0.1652(3) 0.2118(3) 0.11724(19) 0.0399(8) Uani 1 1 d . . .
C03 C 0.1631(3) 0.0526(3) 0.3781(2) 0.0254(7) Uani 1 1 d . . .
H031 H 0.1932 0.0751 0.4307 0.031 Uiso 1 1 calc R . .
H032 H 0.0880 0.0305 0.3667 0.031 Uiso 1 1 calc R . .
O4 O 0.3634(2) 0.0453(2) 0.42881(16) 0.0284(6) Uani 1 1 d . . .
H04 H 0.4211 0.0551 0.4232 0.043 Uiso 1 1 calc R . .
C41 C 0.2946(3) -0.0349(3) 0.3780(2) 0.0249(8) Uani 1 1 d . . .
C42 C 0.3214(4) -0.1173(3) 0.3539(2) 0.0263(8) Uani 1 1 d . . .
C43 C 0.2488(4) -0.1971(3) 0.3001(2) 0.0308(9) Uani 1 1 d . . .
H43 H 0.2665 -0.2531 0.2829 0.037 Uiso 1 1 calc R . .
C44 C 0.1516(4) -0.1959(3) 0.2715(2) 0.0321(9) Uani 1 1 d . A .
C45 C 0.1226(4) -0.1162(3) 0.2969(2) 0.0292(8) Uani 1 1 d . . .
H45 H 0.0547 -0.1171 0.2778 0.035 Uiso 1 1 calc R . .
C46 C 0.1940(3) -0.0347(3) 0.3506(2) 0.0238(7) Uani 1 1 d . . .
S4 S 0.06257(13) -0.29470(11) 0.20038(8) 0.0537(4) Uani 1 1 d . . .
O41 O 0.1105(5) -0.3528(5) 0.1721(4) 0.0323(13) Uiso 0.50 1 d P A 1
O42 O -0.0181(7) -0.3528(7) 0.2310(5) 0.051(2) Uiso 0.50 1 d P A 1
O43 O 0.0143(7) -0.2415(7) 0.1482(5) 0.058(2) Uiso 0.50 1 d P A 1
O41' O -0.0277(5) -0.3256(5) 0.2108(4) 0.0323(14) Uiso 0.50 1 d P A 2
O42' O 0.0775(10) -0.2742(10) 0.1386(8) 0.087(4) Uiso 0.50 1 d P A 2
O43' O 0.1100(9) -0.3847(8) 0.2099(6) 0.067(3) Uiso 0.50 1 d P A 2
C04 C 0.4303(4) -0.1167(3) 0.3808(2) 0.0311(9) Uani 1 1 d . . .
H041 H 0.4615 -0.0791 0.4315 0.037 Uiso 1 1 calc R . .
H042 H 0.4306 -0.1858 0.3772 0.037 Uiso 1 1 calc R . .
P1 P 0.17375(9) 0.54366(9) 0.41630(6) 0.0323(2) Uani 1 1 d . . .
C111 C 0.1441(4) 0.6551(4) 0.4407(3) 0.0355(10) Uani 1 1 d . . .
C112 C 0.2174(4) 0.7487(4) 0.4593(2) 0.0314(9) Uani 1 1 d . . .
H112 H 0.2832 0.7550 0.4552 0.038 Uiso 1 1 calc R . .
C113 C 0.1954(4) 0.8327(4) 0.4835(3) 0.0381(10) Uani 1 1 d . . .
H113 H 0.2459 0.8968 0.4969 0.046 Uiso 1 1 calc R . .
C114 C 0.0981(5) 0.8221(5) 0.4880(3) 0.0499(14) Uani 1 1 d . . .
H114 H 0.0813 0.8797 0.5028 0.060 Uiso 1 1 calc R . .
C115 C 0.0248(5) 0.7278(6) 0.4708(4) 0.0613(18) Uani 1 1 d . . .
H115 H -0.0404 0.7210 0.4763 0.074 Uiso 1 1 calc R . .
C116 C 0.0474(5) 0.6462(5) 0.4462(4) 0.0517(14) Uani 1 1 d . . .
H116 H -0.0033 0.5822 0.4325 0.062 Uiso 1 1 calc R . .
C121 C 0.2105(4) 0.5020(3) 0.4952(3) 0.0338(9) Uani 1 1 d . . .
C122 C 0.1916(4) 0.5394(3) 0.5575(3) 0.0332(9) Uani 1 1 d . . .
H122 H 0.1632 0.5914 0.5597 0.040 Uiso 1 1 calc R . .
C123 C 0.2141(4) 0.5013(4) 0.6161(3) 0.0398(11) Uani 1 1 d . . .
H123 H 0.2017 0.5273 0.6586 0.048 Uiso 1 1 calc R . .
C124 C 0.2546(5) 0.4253(5) 0.6126(3) 0.0481(13) Uani 1 1 d . . .
C125 C 0.2785(5) 0.3901(5) 0.5524(3) 0.0478(13) Uani 1 1 d . . .
H125 H 0.3095 0.3400 0.5515 0.057 Uiso 1 1 calc R . .
C126 C 0.2573(4) 0.4280(4) 0.4943(3) 0.0410(11) Uani 1 1 d . . .
H126 H 0.2740 0.4044 0.4531 0.049 Uiso 1 1 calc R . .
O127 O 0.2621(8) 0.3716(7) 0.6596(5) 0.123(3) Uani 1 1 d . . .
C127 C 0.2118(12) 0.3837(10) 0.7151(7) 0.121(4) Uani 1 1 d . . .
H12C H 0.2246 0.3403 0.7467 0.181 Uiso 1 1 calc R . .
H12D H 0.1382 0.3655 0.6924 0.181 Uiso 1 1 calc R . .
H12E H 0.2394 0.4532 0.7431 0.181 Uiso 1 1 calc R . .
C131 C 0.0618(4) 0.4501(4) 0.3521(3) 0.0444(12) Uani 1 1 d . . .
C132 C 0.0367(5) 0.3496(5) 0.3554(4) 0.0574(16) Uani 1 1 d . . .
H132 H 0.0766 0.3300 0.3922 0.069 Uiso 1 1 calc R . .
C133 C -0.0475(6) 0.2813(6) 0.3034(5) 0.075(2) Uani 1 1 d . . .
H133 H -0.0654 0.2135 0.3051 0.089 Uiso 1 1 calc R . .
C134 C -0.1057(5) 0.3059(7) 0.2505(4) 0.078(3) Uani 1 1 d . . .
H134 H -0.1629 0.2560 0.2154 0.094 Uiso 1 1 calc R . .
C135 C -0.0824(5) 0.4039(7) 0.2470(4) 0.070(2) Uani 1 1 d . . .
H135 H -0.1233 0.4218 0.2095 0.084 Uiso 1 1 calc R . .
C136 C 0.0020(4) 0.4769(6) 0.2991(4) 0.0568(16) Uani 1 1 d . . .
H136 H 0.0177 0.5448 0.2977 0.068 Uiso 1 1 calc R . .
C141 C 0.2772(3) 0.5687(3) 0.3792(2) 0.0280(8) Uani 1 1 d . . .
C142 C 0.2601(4) 0.5419(3) 0.3058(2) 0.0312(9) Uani 1 1 d . . .
H142 H 0.1933 0.5059 0.2742 0.037 Uiso 1 1 calc R . .
C143 C 0.3418(4) 0.5684(3) 0.2792(2) 0.0330(9) Uani 1 1 d . . .
H143 H 0.3303 0.5514 0.2292 0.040 Uiso 1 1 calc R . .
C144 C 0.4391(4) 0.6190(3) 0.3248(3) 0.0310(9) Uani 1 1 d . . .
H144 H 0.4945 0.6360 0.3061 0.037 Uiso 1 1 calc R . .
C145 C 0.4566(3) 0.6453(3) 0.3982(3) 0.0289(8) Uani 1 1 d . . .
H145 H 0.5237 0.6808 0.4295 0.035 Uiso 1 1 calc R . .
C146 C 0.3762(3) 0.6197(3) 0.4256(2) 0.0281(8) Uani 1 1 d . . .
H146 H 0.3881 0.6368 0.4757 0.034 Uiso 1 1 calc R . .
N1 N 0.2589(6) 0.0202(6) 0.1379(3) 0.070(2) Uani 1 1 d . . .
N2 N 0.2063(8) 0.0153(9) 0.0274(4) 0.105(3) Uani 1 1 d . . .
C1 C 0.3224(7) 0.0415(9) 0.2118(4) 0.087(3) Uani 1 1 d . . .
H1A H 0.3877 0.0932 0.2195 0.131 Uiso 1 1 calc R . .
H1B H 0.3347 -0.0192 0.2213 0.131 Uiso 1 1 calc R . .
H1C H 0.2876 0.0649 0.2440 0.131 Uiso 1 1 calc R . .
C2 C 0.2864(8) 0.0587(12) 0.0884(5) 0.118(5) Uani 1 1 d . . .
H2 H 0.3497 0.1074 0.0939 0.141 Uiso 1 1 calc R . .
C3 C 0.1303(9) -0.0460(8) 0.0393(5) 0.088(3) Uani 1 1 d . . .
H3 H 0.0646 -0.0820 0.0060 0.106 Uiso 1 1 calc R . .
C4 C 0.1626(9) -0.0483(7) 0.1065(5) 0.082(3) Uani 1 1 d . . .
H4 H 0.1253 -0.0905 0.1296 0.099 Uiso 1 1 calc R . .
C5 C 0.2061(9) 0.0257(9) -0.0491(7) 0.119(5) Uani 1 1 d D . .
H5A H 0.2770 0.0480 -0.0509 0.142 Uiso 1 1 calc R . .
H5B H 0.1684 -0.0394 -0.0843 0.142 Uiso 1 1 calc R . .
C6 C 0.1557(8) 0.1010(7) -0.0664(7) 0.107(4) Uani 1 1 d D . .
H6A H 0.1812 0.1596 -0.0250 0.129 Uiso 1 1 calc R . .
H6B H 0.0810 0.0713 -0.0771 0.129 Uiso 1 1 calc R . .
C7 C 0.1805(10) 0.1332(8) -0.1322(5) 0.116(5) Uani 1 1 d D . .
H7A H 0.1387 0.1752 -0.1457 0.140 Uiso 1 1 calc R . .
H7B H 0.2524 0.1780 -0.1143 0.140 Uiso 1 1 calc R . .
C8 C 0.1701(8) 0.0648(8) -0.2003(5) 0.106(4) Uani 1 1 d D . .
H8A H 0.1013 0.0139 -0.2166 0.127 Uiso 1 1 calc R . .
H8B H 0.2200 0.0296 -0.1896 0.127 Uiso 1 1 calc R . .
C9 C 0.1846(8) 0.1093(6) -0.2625(5) 0.117(5) Uani 1 1 d D . .
H9A H 0.1368 0.1470 -0.2711 0.141 Uiso 1 1 calc R . .
H9B H 0.2543 0.1587 -0.2460 0.141 Uiso 1 1 calc R . .
C010 C 0.1718(12) 0.0446(10) -0.3340(7) 0.142(6) Uani 1 1 d D . .
H101 H 0.1060 -0.0108 -0.3494 0.170 Uiso 1 1 calc R . .
H102 H 0.2270 0.0153 -0.3289 0.170 Uiso 1 1 calc R . .
C011 C 0.1741(13) 0.1027(12) -0.3917(9) 0.241(15) Uani 1 1 d D . .
H11E H 0.1261 0.0595 -0.4383 0.290 Uiso 1 1 calc R . .
H11F H 0.1526 0.1611 -0.3794 0.290 Uiso 1 1 calc R . .
C012 C 0.2786(11) 0.1361(12) -0.3967(9) 0.141(5) Uani 1 1 d D . .
H12F H 0.2802 0.1728 -0.4337 0.211 Uiso 1 1 calc R . .
H12G H 0.2994 0.0780 -0.4090 0.211 Uiso 1 1 calc R . .
H12H H 0.3256 0.1796 -0.3506 0.211 Uiso 1 1 calc R . .

loop_
_atom_site_aniso_label
_atom_site_aniso_U_11
_atom_site_aniso_U_22
_atom_site_aniso_U_33
_atom_site_aniso_U_23
_atom_site_aniso_U_13
_atom_site_aniso_U_12
Gd1 0.02036(10) 0.02473(10) 0.01781(9) 0.00352(6) 0.00209(6) 0.00698(7)
O01W 0.0427(19) 0.0297(16) 0.0432(19) 0.0095(14) 0.0220(16) 0.0109(14)
O02W 0.0263(16) 0.0451(19) 0.0377(18) 0.0129(15) 0.0016(14) 0.0130(14)
O03W 0.0311(14) 0.0224(13) 0.0210(13) 0.0081(10) 0.0094(11) 0.0115(11)
O04W 0.034(2) 0.0320(18) 0.096(4) 0.023(2) -0.015(2) 0.0022(15)
O05W 0.051(2) 0.049(2) 0.0413(19) 0.0285(16) 0.0295(17) 0.0264(17)
O06W 0.328(13) 0.052(3) 0.161(7) -0.007(4) 0.209(9) 0.012(5)
O07W 0.067(4) 0.150(6) 0.069(4) 0.001(4) 0.029(3) 0.042(4)
O08W 0.0253(15) 0.0273(15) 0.064(2) 0.0160(15) 0.0085(15) 0.0120(12)
O09W 0.0283(16) 0.0362(17) 0.0265(15) -0.0025(12) 0.0012(12) 0.0008(13)
O10W 0.0309(17) 0.045(2) 0.047(2) 0.0202(16) -0.0004(15) 0.0136(15)
O11W 0.040(2) 0.046(2) 0.0384(19) 0.0136(16) 0.0041(16) 0.0094(16)
O12W 0.117(5) 0.054(3) 0.050(3) 0.013(2) 0.039(3) 0.000(3)
O13W 0.110(5) 0.070(3) 0.063(3) -0.001(3) 0.034(3) 0.011(3)
O14W 0.109(6) 0.128(6) 0.160(8) 0.059(6) 0.079(6) 0.057(5)
O15W 0.122(7) 0.215(11) 0.076(5) 0.007(6) 0.033(5) 0.004(7)
O1 0.0439(18) 0.0237(14) 0.0270(15) 0.0056(11) 0.0090(13) 0.0167(13)
C11 0.032(2) 0.0233(17) 0.0257(18) 0.0077(14) 0.0049(16) 0.0160(16)
C12 0.0267(19) 0.0250(18) 0.0268(19) 0.0079(15) 0.0047(15) 0.0137(15)
C13 0.0254(19) 0.030(2) 0.029(2) 0.0083(16) 0.0082(16) 0.0121(16)
C14 0.0237(18) 0.0297(19) 0.0280(19) 0.0038(15) 0.0057(15) 0.0114(15)
C15 0.0278(19) 0.0232(18) 0.031(2) 0.0048(15) 0.0062(16) 0.0110(15)
C16 0.032(2) 0.0229(17) 0.0272(19) 0.0085(14) 0.0069(16) 0.0156(16)
S1 0.0313(5) 0.0317(5) 0.0297(5) -0.0004(4) 0.0097(4) 0.0042(4)
O11 0.052(2) 0.043(2) 0.0345(19) -0.0012(15) 0.0169(17) 0.0014(17)
O12 0.048(2) 0.0328(17) 0.045(2) -0.0045(15) 0.0204(17) 0.0038(15)
O13 0.0378(19) 0.0405(19) 0.0354(18) 0.0031(15) 0.0036(15) 0.0030(15)
C01 0.0252(19) 0.0227(18) 0.031(2) 0.0037(15) 0.0042(16) 0.0082(15)
O2 0.054(2) 0.0292(15) 0.0202(13) 0.0074(11) 0.0136(14) 0.0237(14)
C21 0.0309(19) 0.0180(15) 0.0174(16) 0.0009(12) 0.0041(14) 0.0082(14)
C22 0.0274(18) 0.0183(16) 0.0220(17) 0.0021(13) 0.0051(14) 0.0080(14)
C23 0.0220(17) 0.0239(17) 0.0256(18) 0.0068(14) 0.0026(15) 0.0065(14)
C24 0.0228(17) 0.0268(18) 0.0204(17) 0.0073(14) 0.0055(14) 0.0068(14)
C25 0.0201(17) 0.0269(18) 0.0235(18) 0.0025(14) 0.0040(14) 0.0061(14)
C26 0.0250(18) 0.0206(16) 0.0217(17) 0.0013(13) 0.0038(14) 0.0081(14)
S2 0.0303(5) 0.0582(7) 0.0326(6) 0.0244(5) 0.0120(5) 0.0200(5)
O21 0.058(2) 0.057(2) 0.062(3) 0.033(2) 0.029(2) 0.036(2)
O22 0.0360(17) 0.0482(19) 0.0425(19) 0.0245(16) 0.0231(15) 0.0223(15)
O23 0.053(2) 0.075(3) 0.0303(18) 0.0124(18) 0.0076(17) 0.033(2)
C02 0.033(2) 0.0167(16) 0.0253(18) 0.0017(13) 0.0071(16) 0.0104(14)
O3 0.051(2) 0.0240(14) 0.0234(14) 0.0044(11) 0.0029(14) 0.0153(14)
C31 0.034(2) 0.0211(17) 0.0239(18) 0.0052(14) 0.0083(16) 0.0146(15)
C32 0.0306(19) 0.0213(16) 0.0268(18) 0.0097(14) 0.0135(16) 0.0132(15)
C33 0.0253(18) 0.0244(18) 0.031(2) 0.0128(15) 0.0090(16) 0.0108(15)
C34 0.0283(19) 0.0276(19) 0.0269(19) 0.0129(15) 0.0084(16) 0.0135(16)
C35 0.031(2) 0.0205(17) 0.031(2) 0.0119(15) 0.0130(16) 0.0116(15)
C36 0.0292(19) 0.0183(16) 0.0255(18) 0.0028(13) 0.0083(15) 0.0123(14)
S3 0.0300(5) 0.0312(5) 0.0326(5) 0.0178(4) 0.0023(4) 0.0061(4)
O31 0.0365(19) 0.046(2) 0.053(2) 0.0310(18) -0.0083(17) -0.0044(16)
O32 0.0352(17) 0.0423(18) 0.0411(19) 0.0264(15) 0.0107(15) 0.0193(15)
O33 0.053(2) 0.0365(17) 0.0277(16) 0.0110(13) 0.0109(15) 0.0107(16)
C03 0.034(2) 0.0238(17) 0.0239(18) 0.0088(14) 0.0127(16) 0.0133(16)
O4 0.0344(16) 0.0226(13) 0.0255(14) 0.0046(11) 0.0047(12) 0.0105(12)
C41 0.038(2) 0.0207(17) 0.0188(16) 0.0085(13) 0.0082(15) 0.0124(15)
C42 0.038(2) 0.0201(17) 0.0257(18) 0.0101(14) 0.0114(17) 0.0125(16)
C43 0.044(2) 0.0197(17) 0.031(2) 0.0053(15) 0.0158(19) 0.0117(17)
C44 0.039(2) 0.0266(19) 0.0250(19) -0.0004(15) 0.0094(18) 0.0067(17)
C45 0.035(2) 0.0272(19) 0.0232(18) 0.0057(15) 0.0072(16) 0.0094(17)
C46 0.034(2) 0.0191(16) 0.0204(16) 0.0073(13) 0.0093(15) 0.0095(15)
S4 0.0597(9) 0.0424(7) 0.0363(7) -0.0142(5) 0.0121(6) -0.0009(6)
C04 0.044(2) 0.0231(18) 0.030(2) 0.0115(15) 0.0086(18) 0.0167(18)
P1 0.0291(5) 0.0372(6) 0.0272(5) 0.0000(4) 0.0093(4) 0.0103(5)
C111 0.032(2) 0.047(3) 0.030(2) 0.0069(19) 0.0101(18) 0.018(2)
C112 0.036(2) 0.042(2) 0.0254(19) 0.0138(17) 0.0127(17) 0.0212(19)
C113 0.046(3) 0.047(3) 0.036(2) 0.020(2) 0.019(2) 0.027(2)
C114 0.057(3) 0.060(4) 0.053(3) 0.019(3) 0.025(3) 0.041(3)
C115 0.041(3) 0.071(4) 0.077(5) 0.007(4) 0.026(3) 0.027(3)
C116 0.037(3) 0.055(3) 0.062(4) 0.006(3) 0.022(3) 0.014(2)
C121 0.034(2) 0.029(2) 0.035(2) 0.0011(17) 0.0143(19) 0.0074(17)
C122 0.035(2) 0.029(2) 0.034(2) 0.0018(17) 0.0167(19) 0.0052(17)
C123 0.046(3) 0.036(2) 0.038(2) 0.0039(19) 0.023(2) 0.007(2)
C124 0.058(4) 0.049(3) 0.048(3) 0.023(3) 0.027(3) 0.019(3)
C125 0.053(3) 0.049(3) 0.054(3) 0.016(3) 0.028(3) 0.024(3)
C126 0.044(3) 0.043(3) 0.044(3) 0.008(2) 0.022(2) 0.020(2)
O127 0.162(8) 0.125(6) 0.107(6) 0.039(5) 0.063(6) 0.064(6)
C127 0.163(13) 0.122(10) 0.092(8) 0.033(7) 0.067(9) 0.041(9)
C131 0.028(2) 0.052(3) 0.040(3) -0.007(2) 0.009(2) 0.006(2)
C132 0.045(3) 0.057(4) 0.051(3) -0.003(3) 0.017(3) -0.005(3)
C133 0.049(4) 0.072(5) 0.070(5) -0.018(4) 0.028(4) -0.015(3)
C134 0.034(3) 0.100(6) 0.063(5) -0.034(4) 0.023(3) -0.010(3)
C135 0.033(3) 0.107(6) 0.047(4) -0.019(4) 0.006(3) 0.018(3)
C136 0.033(3) 0.075(4) 0.048(3) -0.009(3) 0.005(2) 0.017(3)
C141 0.031(2) 0.0292(19) 0.0218(18) 0.0018(15) 0.0054(16) 0.0117(16)
C142 0.033(2) 0.035(2) 0.0226(19) 0.0009(16) 0.0052(16) 0.0135(18)
C143 0.045(3) 0.032(2) 0.0244(19) 0.0071(16) 0.0100(18) 0.0171(19)
C144 0.037(2) 0.0235(18) 0.041(2) 0.0137(17) 0.0169(19) 0.0154(17)
C145 0.028(2) 0.0176(16) 0.039(2) 0.0039(15) 0.0067(17) 0.0100(15)
C146 0.033(2) 0.0245(18) 0.0238(18) 0.0011(14) 0.0038(16) 0.0135(16)
N1 0.087(5) 0.121(6) 0.047(3) 0.039(3) 0.031(3) 0.086(5)
N2 0.099(6) 0.202(10) 0.058(4) 0.054(6) 0.029(4) 0.099(7)
C1 0.102(6) 0.169(9) 0.046(4) 0.051(5) 0.032(4) 0.108(7)
C2 0.078(6) 0.274(16) 0.060(5) 0.087(8) 0.037(5) 0.108(9)
C3 0.110(8) 0.102(7) 0.071(6) 0.013(5) 0.027(6) 0.069(7)
C4 0.110(8) 0.064(5) 0.083(6) 0.021(4) 0.022(6) 0.048(5)
C5 0.076(7) 0.123(9) 0.132(11) -0.021(8) 0.007(7) 0.049(6)
C6 0.099(7) 0.065(5) 0.187(13) 0.040(7) 0.075(8) 0.040(5)
C7 0.127(10) 0.096(7) 0.086(7) 0.048(6) -0.016(7) 0.005(7)
C8 0.066(5) 0.121(9) 0.127(10) 0.083(8) 0.005(6) 0.017(6)
C9 0.115(8) 0.051(4) 0.115(8) 0.015(5) -0.065(7) 0.013(5)
C010 0.123(11) 0.126(11) 0.147(13) -0.009(10) 0.066(10) 0.001(9)
C011 0.27(2) 0.162(15) 0.182(18) -0.058(13) 0.156(19) -0.116(16)
C012 0.154(14) 0.153(13) 0.119(11) 0.027(10) 0.027(10) 0.076(11)

loop_
_atom_type_symbol
_atom_type_description
_atom_type_scat_dispersion_real
_atom_type_scat_dispersion_imag
_atom_type_scat_source
C C 0.0033 0.0016 'International Tables Vol C Tables 4.2.6.8 and 6.1.1.4'
H H 0.0000 0.0000 'International Tables Vol C Tables 4.2.6.8 and 6.1.1.4'
N N 0.0061 0.0033 'International Tables Vol C Tables 4.2.6.8 and 6.1.1.4'
O O 0.0106 0.0060 'International Tables Vol C Tables 4.2.6.8 and 6.1.1.4'
P P 0.1023 0.0942 'International Tables Vol C Tables 4.2.6.8 and 6.1.1.4'
S S 0.1246 0.1234 'International Tables Vol C Tables 4.2.6.8 and 6.1.1.4'
Gd Gd -0.1653 3.9035 'International Tables Vol C Tables 4.2.6.8 and 6.1.1.4'

loop_
_geom_angle_atom_site_label_1
_geom_angle_atom_site_label_2
_geom_angle_atom_site_label_3
_geom_angle
O06W Gd1 O05W 75.20(19)
O06W Gd1 O04W 124.6(3)
O05W Gd1 O04W 83.98(15)
O06W Gd1 O02W 81.8(3)
O05W Gd1 O02W 77.49(13)
O04W Gd1 O02W 142.42(13)
O06W Gd1 O08W 92.7(3)
O05W Gd1 O08W 139.35(12)
O04W Gd1 O08W 71.23(12)
O02W Gd1 O08W 140.02(11)
O06W Gd1 O03W 141.1(2)
O05W Gd1 O03W 136.93(11)
O04W Gd1 O03W 86.34(16)
O02W Gd1 O03W 85.41(11)
O08W Gd1 O03W 74.35(11)
O06W Gd1 O09W 70.8(2)
O05W Gd1 O09W 135.23(13)
O04W Gd1 O09W 139.80(13)
O02W Gd1 O09W 69.62(12)
O08W Gd1 O09W 71.17(12)
O03W Gd1 O09W 70.29(10)
O06W Gd1 O01W 138.6(3)
O05W Gd1 O01W 68.31(12)
O04W Gd1 O01W 70.78(14)
O02W Gd1 O01W 72.04(13)
O08W Gd1 O01W 127.85(13)
O03W Gd1 O01W 68.86(10)
O09W Gd1 O01W 125.09(12)
O06W Gd1 O07W 59.6(3)
O05W Gd1 O07W 71.2(2)
O04W Gd1 O07W 65.2(2)
O02W Gd1 O07W 134.91(19)
O08W Gd1 O07W 69.3(2)
O03W Gd1 O07W 139.24(18)
O09W Gd1 O07W 113.0(2)
O01W Gd1 O07W 121.9(2)
Gd1 O01W H01A 127.6
Gd1 O01W H01B 118.9
H01A O01W H01B 108.5
Gd1 O02W H02A 121.6
Gd1 O02W H02B 124.9
H02A O02W H02B 108.3
Gd1 O03W H03A 119.0
Gd1 O03W H03B 132.2
H03A O03W H03B 108.5
Gd1 O04W H04A 121.3
Gd1 O04W H04B 123.3
H04A O04W H04B 108.6
Gd1 O05W H05A 124.1
Gd1 O05W H05B 124.9
H05A O05W H05B 108.0
Gd1 O06W H06A 109.4
Gd1 O06W H06B 131.4
H06A O06W H06B 109.2
Gd1 O07W H07A 117.8
Gd1 O07W H07B 114.9
H07A O07W H07B 108.9
Gd1 O08W H08A 124.4
Gd1 O08W H08B 126.4
H08A O08W H08B 108.2
Gd1 O09W H09A 119.7
Gd1 O09W H09B 120.2
H09A O09W H09B 108.2
H10A O10W H10B 108.2
H11A O11W H11B 107.6
H12A O12W H12B 108.5
H13A O13W H13B 109.3
H14A O14W H14B 110.2
H15A O15W H15B 107.4
C11 O1 H01 109.5
O1 C11 C12 122.2(4)
O1 C11 C16 118.8(4)
C12 C11 C16 119.0(4)
C13 C12 C11 119.3(4)
C13 C12 C01 118.9(4)
C11 C12 C01 121.7(4)
C14 C13 C12 121.1(4)
C14 C13 H13 119.5
C12 C13 H13 119.5
C13 C14 C15 120.0(4)
C13 C14 S1 122.7(3)
C15 C14 S1 117.0(3)
C16 C15 C14 120.1(4)
C16 C15 H15 119.9
C14 C15 H15 119.9
C15 C16 C11 120.3(4)
C15 C16 C04 119.6(4)
C11 C16 C04 119.8(4)
O11 S1 O13 113.5(3)
O11 S1 O12 113.1(2)
O13 S1 O12 109.4(2)
O11 S1 C14 107.4(2)
O13 S1 C14 105.5(2)
O12 S1 C14 107.5(2)
C26 C01 C12 114.3(3)
C26 C01 H011 108.7
C12 C01 H011 108.7
C26 C01 H012 108.7
C12 C01 H012 108.7
H011 C01 H012 107.6
C21 O2 H02 109.5
O2 C21 C22 117.6(4)
O2 C21 C26 121.6(4)
C22 C21 C26 120.8(4)
C23 C22 C21 119.6(4)
C23 C22 C02 120.5(4)
C21 C22 C02 119.7(4)
C24 C23 C22 119.8(4)
C24 C23 H23 120.1
C22 C23 H23 120.1
C23 C24 C25 121.4(4)
C23 C24 S2 117.5(3)
C25 C24 S2 121.1(3)
C26 C25 C24 119.7(4)
C26 C25 H25 120.2
C24 C25 H25 120.2
C25 C26 C21 118.7(4)
C25 C26 C01 121.1(4)
C21 C26 C01 120.2(4)
O23 S2 O22 114.7(2)
O23 S2 O21 108.8(3)
O22 S2 O21 111.8(2)
O23 S2 C24 108.3(2)
O22 S2 C24 106.7(2)
O21 S2 C24 106.1(2)
C36 C02 C22 107.8(3)
C36 C02 H021 110.1
C22 C02 H021 110.1
C36 C02 H022 110.1
C22 C02 H022 110.1
H021 C02 H022 108.5
C31 O3 H03 109.5
O3 C31 C32 120.6(4)
O3 C31 C36 118.2(4)
C32 C31 C36 121.1(4)
C33 C32 C31 119.3(4)
C33 C32 C03 119.6(4)
C31 C32 C03 121.1(4)
C34 C33 C32 119.9(4)
C34 C33 H33 120.0
C32 C33 H33 120.0
C35 C34 C33 120.0(4)
C35 C34 S3 118.0(3)
C33 C34 S3 122.0(3)
C36 C35 C34 121.4(4)
C36 C35 H35 119.3
C34 C35 H35 119.3
C35 C36 C31 118.3(4)
C35 C36 C02 119.3(4)
C31 C36 C02 122.2(4)
O31 S3 O33 113.9(3)
O31 S3 O32 112.7(2)
O33 S3 O32 110.8(2)
O31 S3 C34 107.4(2)
O33 S3 C34 106.0(2)
O32 S3 C34 105.4(2)
C46 C03 C32 112.7(3)
C46 C03 H031 109.0
C32 C03 H031 109.0
C46 C03 H032 109.0
C32 C03 H032 109.0
H031 C03 H032 107.8
C41 O4 H04 109.5
O4 C41 C42 121.0(4)
O4 C41 C46 118.5(3)
C42 C41 C46 120.5(4)
C43 C42 C41 118.9(4)
C43 C42 C04 119.9(4)
C41 C42 C04 120.9(4)
C44 C43 C42 120.8(4)
C44 C43 H43 119.6
C42 C43 H43 119.6
C43 C44 C45 121.0(4)
C43 C44 S4 120.2(3)
C45 C44 S4 118.9(4)
C44 C45 C46 119.6(4)
C44 C45 H45 120.2
C46 C45 H45 120.2
C45 C46 C41 119.1(4)
C45 C46 C03 119.8(4)
C41 C46 C03 121.1(4)
O41' S4 O42' 124.9(7)
O41 S4 O43 113.5(5)
O41 S4 O42 112.5(5)
O43 S4 O42 110.0(5)
O41' S4 O43' 104.9(5)
O42' S4 O43' 103.7(7)
O41' S4 C44 112.0(3)
O41 S4 C44 110.2(3)
O42' S4 C44 107.1(6)
O43 S4 C44 103.4(4)
O42 S4 C44 106.7(4)
O43' S4 C44 101.2(4)
C16 C04 C42 109.1(3)
C16 C04 H041 109.9
C42 C04 H041 109.9
C16 C04 H042 109.9
C42 C04 H042 109.9
H041 C04 H042 108.3
C121 P1 C141 109.3(2)
C121 P1 C111 108.1(2)
C141 P1 C111 110.4(2)
C121 P1 C131 110.0(3)
C141 P1 C131 110.2(2)
C111 P1 C131 108.8(3)
C112 C111 C116 119.6(5)
C112 C111 P1 121.5(4)
C116 C111 P1 118.8(4)
C113 C112 C111 120.5(5)
C113 C112 H112 119.7
C111 C112 H112 119.7
C112 C113 C114 118.9(5)
C112 C113 H113 120.5
C114 C113 H113 120.5
C113 C114 C115 120.7(5)
C113 C114 H114 119.7
C115 C114 H114 119.7
C116 C115 C114 119.5(6)
C116 C115 H115 120.2
C114 C115 H115 120.2
C115 C116 C111 120.7(6)
C115 C116 H116 119.7
C111 C116 H116 119.7
C122 C121 C126 118.9(5)
C122 C121 P1 121.3(4)
C126 C121 P1 119.8(4)
C123 C122 C121 120.3(5)
C123 C122 H122 119.8
C121 C122 H122 119.8
C124 C123 C122 119.7(5)
C124 C123 H123 120.1
C122 C123 H123 120.1
O127 C124 C123 124.8(6)
O127 C124 C125 113.7(6)
C123 C124 C125 120.9(5)
C126 C125 C124 119.7(5)
C126 C125 H125 120.2
C124 C125 H125 120.2
C125 C126 C121 120.3(5)
C125 C126 H126 119.9
C121 C126 H126 119.9
C124 O127 C127 118.3(9)
O127 C127 H12C 109.5
O127 C127 H12D 109.5
H12C C127 H12D 109.5
O127 C127 H12E 109.5
H12C C127 H12E 109.5
H12D C127 H12E 109.5
C136 C131 C132 120.0(6)
C136 C131 P1 119.5(5)
C132 C131 P1 120.5(5)
C133 C132 C131 117.7(8)
C133 C132 H132 121.2
C131 C132 H132 121.2
C134 C133 C132 123.0(9)
C134 C133 H133 118.5
C132 C133 H133 118.5
C133 C134 C135 119.9(7)
C133 C134 H134 120.1
C135 C134 H134 120.1
C134 C135 C136 119.5(8)
C134 C135 H135 120.3
C136 C135 H135 120.3
C131 C136 C135 119.8(8)
C131 C136 H136 120.1
C135 C136 H136 120.1
C142 C141 C146 120.0(4)
C142 C141 P1 121.4(3)
C146 C141 P1 118.5(3)
C143 C142 C141 119.4(4)
C143 C142 H142 120.3
C141 C142 H142 120.3
C144 C143 C142 120.6(4)
C144 C143 H143 119.7
C142 C143 H143 119.7
C143 C144 C145 120.2(4)
C143 C144 H144 119.9
C145 C144 H144 119.9
C146 C145 C144 120.0(4)
C146 C145 H145 120.0
C144 C145 H145 120.0
C145 C146 C141 119.8(4)
C145 C146 H146 120.1
C141 C146 H146 120.1
C2 N1 C4 107.4(8)
C2 N1 C1 125.6(9)
C4 N1 C1 126.8(8)
C3 N2 C2 110.8(9)
C3 N2 C5 122.6(10)
C2 N2 C5 126.2(10)
N1 C1 H1A 109.5
N1 C1 H1B 109.5
H1A C1 H1B 109.5
N1 C1 H1C 109.5
H1A C1 H1C 109.5
H1B C1 H1C 109.5
N1 C2 N2 106.3(11)
N1 C2 H2 126.9
N2 C2 H2 126.9
N2 C3 C4 106.3(11)
N2 C3 H3 126.8
C4 C3 H3 126.8
C3 C4 N1 108.9(10)
C3 C4 H4 125.6
N1 C4 H4 125.6
C6 C5 N2 108.3(9)
C6 C5 H5A 110.0
N2 C5 H5A 110.0
C6 C5 H5B 110.0
N2 C5 H5B 110.0
H5A C5 H5B 108.4
C5 C6 C7 108.6(9)
C5 C6 H6A 110.0
C7 C6 H6A 110.0
C5 C6 H6B 110.0
C7 C6 H6B 110.0
H6A C6 H6B 108.3
C8 C7 C6 125.8(9)
C8 C7 H7A 105.9
C6 C7 H7A 105.9
C8 C7 H7B 105.9
C6 C7 H7B 105.9
H7A C7 H7B 106.2
C7 C8 C9 118.3(8)
C7 C8 H8A 107.7
C9 C8 H8A 107.7
C7 C8 H8B 107.7
C9 C8 H8B 107.7
H8A C8 H8B 107.1
C010 C9 C8 121.5(9)
C010 C9 H9A 107.0
C8 C9 H9A 107.0
C010 C9 H9B 107.0
C8 C9 H9B 107.0
H9A C9 H9B 106.7
C9 C010 C011 112.5(11)
C9 C010 H101 109.1
C011 C010 H101 109.1
C9 C010 H102 109.1
C011 C010 H102 109.1
H101 C010 H102 107.8
C012 C011 C010 109.3(15)
C012 C011 H11E 109.8
C010 C011 H11E 109.8
C012 C011 H11F 109.8
C010 C011 H11F 109.8
H11E C011 H11F 108.3
C011 C012 H12F 109.5
C011 C012 H12G 109.5
H12F C012 H12G 109.5
C011 C012 H12H 109.5
H12F C012 H12H 109.5
H12G C012 H12H 109.5

loop_
_geom_bond_atom_site_label_1
_geom_bond_atom_site_label_2
_geom_bond_distance
Gd1 O06W 2.364(6)
Gd1 O05W 2.397(3)
Gd1 O04W 2.409(4)
Gd1 O02W 2.413(3)
Gd1 O08W 2.413(3)
Gd1 O03W 2.416(3)
Gd1 O09W 2.451(3)
Gd1 O01W 2.479(3)
Gd1 O07W 2.515(6)
O01W H01A 0.8500
O01W H01B 0.8500
O02W H02A 0.8500
O02W H02B 0.8500
O03W H03A 0.8499
O03W H03B 0.8501
O04W H04A 0.8500
O04W H04B 0.8500
O05W H05A 0.8500
O05W H05B 0.8499
O06W H06A 0.8498
O06W H06B 0.8503
O07W H07A 0.8500
O07W H07B 0.8500
O08W H08A 0.8501
O08W H08B 0.8500
O09W H09A 0.8499
O09W H09B 0.8500
O10W H10A 0.8500
O10W H10B 0.8500
O11W H11A 0.8499
O11W H11B 0.8500
O12W H12A 0.8501
O12W H12B 0.8500
O13W H13A 0.8502
O13W H13B 0.8501
O14W H14A 0.8500
O14W H14B 0.8500
O15W H15A 0.8495
O15W H15B 0.8494
O1 C11 1.317(5)
O1 H01 0.8400
C11 C12 1.413(6)
C11 C16 1.421(6)
C12 C13 1.394(6)
C12 C01 1.515(6)
C13 C14 1.384(6)
C13 H13 0.9500
C14 C15 1.398(6)
C14 S1 1.753(4)
C15 C16 1.383(6)
C15 H15 0.9500
C16 C04 1.503(6)
S1 O11 1.442(4)
S1 O13 1.454(4)
S1 O12 1.469(4)
C01 C26 1.509(6)
C01 H011 0.9900
C01 H012 0.9900
O2 C21 1.341(5)
O2 H02 0.8400
C21 C22 1.398(5)
C21 C26 1.410(6)
C22 C23 1.391(6)
C22 C02 1.525(6)
C23 C24 1.377(6)
C23 H23 0.9500
C24 C25 1.398(6)
C24 S2 1.761(4)
C25 C26 1.395(6)
C25 H25 0.9500
S2 O23 1.449(5)
S2 O22 1.456(3)
S2 O21 1.496(4)
C02 C36 1.514(6)
C02 H021 0.9900
C02 H022 0.9900
O3 C31 1.376(5)
O3 H03 0.8400
C31 C32 1.398(6)
C31 C36 1.405(6)
C32 C33 1.398(6)
C32 C03 1.524(5)
C33 C34 1.394(5)
C33 H33 0.9500
C34 C35 1.390(6)
C34 S3 1.759(4)
C35 C36 1.389(6)
C35 H35 0.9500
S3 O31 1.454(4)
S3 O33 1.456(4)
S3 O32 1.466(4)
C03 C46 1.514(5)
C03 H031 0.9900
C03 H032 0.9900
O4 C41 1.351(5)
O4 H04 0.8400
C41 C42 1.397(5)
C41 C46 1.414(6)
C42 C43 1.390(6)
C42 C04 1.520(6)
C43 C44 1.378(7)
C43 H43 0.9500
C44 C45 1.390(6)
C44 S4 1.761(5)
C45 C46 1.397(6)
C45 H45 0.9500
S4 O41' 1.329(7)
S4 O41 1.361(7)
S4 O42' 1.369(14)
S4 O43 1.538(10)
S4 O42 1.550(10)
S4 O43' 1.644(11)
C04 H041 0.9900
C04 H042 0.9900
P1 C121 1.791(5)
P1 C141 1.796(5)
P1 C111 1.798(5)
P1 C131 1.802(5)
C111 C112 1.386(7)
C111 C116 1.392(7)
C112 C113 1.378(7)
C112 H112 0.9500
C113 C114 1.390(8)
C113 H113 0.9500
C114 C115 1.396(10)
C114 H114 0.9500
C115 C116 1.356(9)
C115 H115 0.9500
C116 H116 0.9500
C121 C122 1.392(6)
C121 C126 1.412(7)
C122 C123 1.379(8)
C122 H122 0.9500
C123 C124 1.378(8)
C123 H123 0.9500
C124 O127 1.318(10)
C124 C125 1.387(8)
C125 C126 1.367(8)
C125 H125 0.9500
C126 H126 0.9500
O127 C127 1.478(14)
C127 H12C 0.9800
C127 H12D 0.9800
C127 H12E 0.9800
C131 C136 1.372(9)
C131 C132 1.412(10)
C132 C133 1.373(9)
C132 H132 0.9500
C133 C134 1.340(14)
C133 H133 0.9500
C134 C135 1.379(13)
C134 H134 0.9500
C135 C136 1.401(9)
C135 H135 0.9500
C136 H136 0.9500
C141 C142 1.393(6)
C141 C146 1.401(6)
C142 C143 1.389(7)
C142 H142 0.9500
C143 C144 1.377(7)
C143 H143 0.9500
C144 C145 1.392(7)
C144 H144 0.9500
C145 C146 1.382(6)
C145 H145 0.9500
C146 H146 0.9500
N1 C2 1.303(11)
N1 C4 1.374(12)
N1 C1 1.459(9)
N2 C3 1.301(15)
N2 C2 1.361(14)
N2 C5 1.559(16)
C1 H1A 0.9800
C1 H1B 0.9800
C1 H1C 0.9800
C2 H2 0.9500
C3 C4 1.318(13)
C3 H3 0.9500
C4 H4 0.9500
C5 C6 1.505(17)
C5 H5A 0.9900
C5 H5B 0.9900
C6 C7 1.555(9)
C6 H6A 0.9900
C6 H6B 0.9900
C7 C8 1.489(9)
C7 H7A 0.9900
C7 H7B 0.9900
C8 C9 1.524(8)
C8 H8A 0.9900
C8 H8B 0.9900
C9 C010 1.509(9)
C9 H9A 0.9900
C9 H9B 0.9900
C010 C011 1.536(10)
C010 H101 0.9900
C010 H102 0.9900
C011 C012 1.48(3)
C011 H11E 0.9900
C011 H11F 0.9900
C012 H12F 0.9800
C012 H12G 0.9800
C012 H12H 0.9800

loop_
_geom_hbond_atom_site_label_D
_geom_hbond_atom_site_label_H
_geom_hbond_atom_site_label_A
_geom_hbond_distance_DH
_geom_hbond_distance_HA
_geom_hbond_distance_DA
_geom_hbond_angle_DHA
_geom_hbond_site_symmetry_A
O1 H01 O2 0.84 1.64 2.470(4) 170.3 .
O2 H02 O3 0.84 2.20 3.030(5) 170.2 .
O3 H03 O4 0.84 1.84 2.662(4) 165.1 .
O4 H04 O1 0.84 1.74 2.579(5) 173.5 .
O01W H01A O13 0.85 1.93 2.778(5) 172.0 .
O01W H01B O41 0.85 1.88 2.720(8) 172.0 .
O01W H01B O42' 0.85 2.30 3.010(14) 141.6 .
O01W H01B O43' 0.85 2.58 3.395(12) 159.8 .
O02W H02A O10W 0.85 1.81 2.657(5) 176.6 .
O02W H02B O41 0.85 2.41 3.261(8) 176.6 2_545
O03W H03A O41 0.85 1.91 2.760(7) 173.2 .
O03W H03A O43' 0.85 1.92 2.726(12) 157.0 .
O03W H03B O32 0.85 1.86 2.704(4) 173.2 1_545
O04W H04A O12 0.85 1.89 2.730(5) 169.1 .
O04W H04B O21 0.85 1.90 2.735(6) 168.9 1_545
O05W H05A O22 0.85 1.87 2.714(5) 173.7 2_655
O05W H05B O11W 0.85 1.95 2.796(5) 173.4 .
O06W H06A O41' 0.85 2.31 2.925(15) 129.8 2_545
O06W H06A O43 0.85 2.35 3.199(14) 174.5 2_545
O06W H06A O09W 0.85 2.41 2.792(7) 107.7 .
O06W H06B O14W 0.85 1.73 2.577(12) 174.6 2_655
O07W H07A O14W 0.85 1.89 2.738(12) 178.0 2_655
O07W H07B O15W 0.85 2.09 2.939(13) 178.3 2_655
O07W H07B O07W 0.85 2.62 3.218(12) 128.6 2_645
O08W H08A O23 0.85 1.93 2.774(5) 176.5 1_545
O08W H08B O33 0.85 1.85 2.695(5) 176.6 1_545
O09W H09A O43 0.85 1.85 2.702(10) 178.5 2_545
O09W H09A O42' 0.85 2.09 2.829(14) 144.9 2_545
O09W H09B O10W 0.85 1.98 2.825(5) 178.5 2_545
O10W H10A O32 0.85 1.90 2.739(5) 166.9 2
O10W H10B O11W 0.85 1.84 2.675(5) 166.7 .
O11W H11A O13 0.85 1.86 2.709(5) 175.9 .
O11W H11B O12W 0.85 1.80 2.644(6) 176.0 2_655
O12W H12A O11 0.85 1.98 2.831(6) 174.6 .
O12W H12B O13W 0.85 1.79 2.638(10) 173.5 .
O13W H13A O23 0.85 1.93 2.770(8) 171.9 .
O13W H13B O11 0.85 1.99 2.833(7) 172.2 2_655
O14W H14A O21 0.85 1.88 2.719(9) 168.7 .
O14W H14B O12 0.85 1.94 2.776(9) 166.2 1_565
O15W H15A O23 0.85 1.91 2.741(10) 163.9 .
O15W H15B O12 0.85 1.90 2.725(11) 164.5 2_655

loop_
_geom_torsion_atom_site_label_1
_geom_torsion_atom_site_label_2
_geom_torsion_atom_site_label_3
_geom_torsion_atom_site_label_4
_geom_torsion
O1 C11 C12 C13 -173.0(4)
C16 C11 C12 C13 4.7(6)
O1 C11 C12 C01 4.5(6)
C16 C11 C12 C01 -177.8(4)
C11 C12 C13 C14 -1.8(6)
C01 C12 C13 C14 -179.3(4)
C12 C13 C14 C15 -2.3(6)
C12 C13 C14 S1 171.3(3)
C13 C14 C15 C16 3.4(6)
S1 C14 C15 C16 -170.6(3)
C14 C15 C16 C11 -0.4(6)
C14 C15 C16 C04 173.0(4)
O1 C11 C16 C15 174.1(4)
C12 C11 C16 C15 -3.6(6)
O1 C11 C16 C04 0.7(6)
C12 C11 C16 C04 -177.0(4)
C13 C14 S1 O11 9.0(4)
C15 C14 S1 O11 -177.2(4)
C13 C14 S1 O13 -112.4(4)
C15 C14 S1 O13 61.5(4)
C13 C14 S1 O12 131.0(4)
C15 C14 S1 O12 -55.2(4)
C13 C12 C01 C26 89.4(5)
C11 C12 C01 C26 -88.1(5)
O2 C21 C22 C23 177.7(4)
C26 C21 C22 C23 -0.3(6)
O2 C21 C22 C02 -8.2(6)
C26 C21 C22 C02 173.8(4)
C21 C22 C23 C24 1.5(6)
C02 C22 C23 C24 -172.5(4)
C22 C23 C24 C25 -0.9(6)
C22 C23 C24 S2 177.9(3)
C23 C24 C25 C26 -0.9(6)
S2 C24 C25 C26 -179.7(3)
C24 C25 C26 C21 2.1(6)
C24 C25 C26 C01 -177.7(4)
O2 C21 C26 C25 -179.5(4)
C22 C21 C26 C25 -1.6(6)
O2 C21 C26 C01 0.4(6)
C22 C21 C26 C01 178.3(4)
C12 C01 C26 C25 -98.4(5)
C12 C01 C26 C21 81.7(5)
C23 C24 S2 O23 -88.5(4)
C25 C24 S2 O23 90.3(4)
C23 C24 S2 O22 147.5(3)
C25 C24 S2 O22 -33.6(4)
C23 C24 S2 O21 28.1(4)
C25 C24 S2 O21 -153.0(4)
C23 C22 C02 C36 88.0(4)
C21 C22 C02 C36 -86.0(4)
O3 C31 C32 C33 175.8(4)
C36 C31 C32 C33 -2.0(6)
O3 C31 C32 C03 -6.6(6)
C36 C31 C32 C03 175.6(3)
C31 C32 C33 C34 0.2(6)
C03 C32 C33 C34 -177.5(4)
C32 C33 C34 C35 1.0(6)
C32 C33 C34 S3 179.4(3)
C33 C34 C35 C36 -0.4(6)
S3 C34 C35 C36 -178.8(3)
C34 C35 C36 C31 -1.3(6)
C34 C35 C36 C02 173.9(4)
O3 C31 C36 C35 -175.3(4)
C32 C31 C36 C35 2.5(6)
O3 C31 C36 C02 9.7(6)
C32 C31 C36 C02 -172.5(4)
C22 C02 C36 C35 -70.7(4)
C22 C02 C36 C31 104.3(4)
C35 C34 S3 O31 -174.2(4)
C33 C34 S3 O31 7.4(5)
C35 C34 S3 O33 63.6(4)
C33 C34 S3 O33 -114.7(4)
C35 C34 S3 O32 -53.9(4)
C33 C34 S3 O32 127.8(4)
C33 C32 C03 C46 82.1(5)
C31 C32 C03 C46 -95.5(5)
O4 C41 C42 C43 -178.3(4)
C46 C41 C42 C43 3.1(6)
O4 C41 C42 C04 -3.7(6)
C46 C41 C42 C04 177.6(4)
C41 C42 C43 C44 -0.8(6)
C04 C42 C43 C44 -175.4(4)
C42 C43 C44 C45 -1.7(7)
C42 C43 C44 S4 176.8(3)
C43 C44 C45 C46 2.0(7)
S4 C44 C45 C46 -176.5(3)
C44 C45 C46 C41 0.2(6)
C44 C45 C46 C03 179.5(4)
O4 C41 C46 C45 178.5(4)
C42 C41 C46 C45 -2.8(6)
O4 C41 C46 C03 -0.8(5)
C42 C41 C46 C03 177.9(4)
C32 C03 C46 C45 -100.2(5)
C32 C03 C46 C41 79.1(5)
C43 C44 S4 O41' 133.9(5)
C45 C44 S4 O41' -47.6(6)
C43 C44 S4 O41 -12.9(5)
C45 C44 S4 O41 165.6(5)
C43 C44 S4 O42' -85.6(7)
C45 C44 S4 O42' 92.9(7)
C43 C44 S4 O43 -134.5(5)
C45 C44 S4 O43 44.0(5)
C43 C44 S4 O42 109.5(5)
C45 C44 S4 O42 -72.0(6)
C43 C44 S4 O43' 22.6(6)
C45 C44 S4 O43' -158.9(5)
C15 C16 C04 C42 -80.2(5)
C11 C16 C04 C42 93.3(5)
C43 C42 C04 C16 89.1(5)
C41 C42 C04 C16 -85.4(5)
C121 P1 C111 C112 92.0(4)
C141 P1 C111 C112 -27.5(5)
C131 P1 C111 C112 -148.5(4)
C121 P1 C111 C116 -83.1(5)
C141 P1 C111 C116 157.4(5)
C131 P1 C111 C116 36.4(5)
C116 C111 C112 C113 0.5(8)
P1 C111 C112 C113 -174.6(4)
C111 C112 C113 C114 -1.0(7)
C112 C113 C114 C115 2.4(9)
C113 C114 C115 C116 -3.3(11)
C114 C115 C116 C111 2.7(11)
C112 C111 C116 C115 -1.3(10)
P1 C111 C116 C115 173.8(6)
C141 P1 C121 C122 134.5(4)
C111 P1 C121 C122 14.3(5)
C131 P1 C121 C122 -104.4(4)
C141 P1 C121 C126 -47.1(5)
C111 P1 C121 C126 -167.2(4)
C131 P1 C121 C126 74.1(5)
C126 C121 C122 C123 -3.0(7)
P1 C121 C122 C123 175.5(4)
C121 C122 C123 C124 -0.5(8)
C122 C123 C124 O127 -167.3(8)
C122 C123 C124 C125 3.6(9)
O127 C124 C125 C126 168.8(7)
C123 C124 C125 C126 -3.1(10)
C124 C125 C126 C121 -0.5(9)
C122 C121 C126 C125 3.5(8)
P1 C121 C126 C125 -175.0(5)
C123 C124 O127 C127 8.4(14)
C125 C124 O127 C127 -163.1(9)
C121 P1 C131 C136 159.1(5)
C141 P1 C131 C136 -80.3(5)
C111 P1 C131 C136 40.8(5)
C121 P1 C131 C132 -22.1(5)
C141 P1 C131 C132 98.5(5)
C111 P1 C131 C132 -140.4(5)
C136 C131 C132 C133 1.0(9)
P1 C131 C132 C133 -177.7(5)
C131 C132 C133 C134 0.2(10)
C132 C133 C134 C135 -0.7(11)
C133 C134 C135 C136 -0.1(10)
C132 C131 C136 C135 -1.8(9)
P1 C131 C136 C135 176.9(5)
C134 C135 C136 C131 1.4(9)
C121 P1 C141 C142 139.2(4)
C111 P1 C141 C142 -102.0(4)
C131 P1 C141 C142 18.2(5)
C121 P1 C141 C146 -43.3(4)
C111 P1 C141 C146 75.5(4)
C131 P1 C141 C146 -164.3(4)
C146 C141 C142 C143 -1.5(7)
P1 C141 C142 C143 176.0(3)
C141 C142 C143 C144 1.2(7)
C142 C143 C144 C145 -0.8(6)
C143 C144 C145 C146 0.6(6)
C144 C145 C146 C141 -0.9(6)
C142 C141 C146 C145 1.4(6)
P1 C141 C146 C145 -176.2(3)
C4 N1 C2 N2 1.2(11)
C1 N1 C2 N2 177.3(7)
C3 N2 C2 N1 1.9(13)
C5 N2 C2 N1 -171.5(9)
C2 N2 C3 C4 -4.3(12)
C5 N2 C3 C4 169.4(8)
N2 C3 C4 N1 5.0(10)
C2 N1 C4 C3 -3.9(10)
C1 N1 C4 C3 -179.9(7)
C3 N2 C5 C6 86.9(13)
C2 N2 C5 C6 -100.4(13)
N2 C5 C6 C7 164.9(10)
C5 C6 C7 C8 48.8(16)
C6 C7 C8 C9 172.1(10)
C7 C8 C9 C010 -177.9(11)
C8 C9 C010 C011 171.4(11)
C9 C010 C011 C012 95.1(16)
